data_2241259
loop_
_publ_author_name
'Liu, Chen'
'Abboud, Khalil A.'

_publ_section_title
;
 Crystal structures of \m-oxalato-bis[azido(histamine)copper(II)] and
 \m-oxalato-bis[(dicyanamido)(histamine)copper(II)]
;
_journal_coeditor_code ZL2645
_journal_issue 11
_journal_name_full 'Acta Crystallographica Section E'
_journal_page_first 1379
_journal_page_last 1383
_journal_paper_doi 10.1107/S2056989015019908
_journal_volume 71
_journal_year 2015
_chemical_formula_iupac '[Cu2 (C2 O4) (N3)2 (C5 H9 N3)2]'
_chemical_formula_sum 'C12 H18 Cu2 N12 O4'
_chemical_formula_weight 521.46
_chemical_name_systematic
\m-Oxalato-\k^4^<i>O</i>^1^,<i>O</i>^2^:<i>O</i>^1'^,<i>O</i>^2'^-bis[[4-(2-aminoethyl)-1<i>H</i>-imidazole-\k^2^<i>N</i>^3^,<i>N</i>^4^](azido-\k<i>N</i>^1^)copper(II)]
_space_group_crystal_system orthorhombic
_space_group_IT_number 61
_space_group_name_Hall '-P 2ac 2ab'
_space_group_name_H-M_alt 'P b c a'
_symmetry_space_group_name_Hall '-P 2ac 2ab'
_symmetry_space_group_name_H-M 'P b c a'
_atom_sites_solution_hydrogens mixed
_atom_sites_solution_primary direct
_atom_sites_solution_secondary direct
_audit_creation_method SHELXL-2014/6
_cell_angle_alpha 90
_cell_angle_beta 90
_cell_angle_gamma 90
_cell_formula_units_Z 4
_cell_length_a 13.4419(7)
_cell_length_b 7.4576(4)
_cell_length_c 17.7662(9)
_cell_measurement_reflns_used 88
_cell_measurement_temperature 173(2)
_cell_measurement_theta_max 28.0
_cell_measurement_theta_min 2.0
_cell_volume 1780.96(16)
_computing_cell_refinement
;
SMART and SAINT (Bruker, 1998)
;
_computing_data_collection
;
SMART (Bruker, 1998)
;
_computing_data_reduction
;
SAINT (Bruker, 1998)
;
_computing_molecular_graphics
;
SHELXTL-Plus (Sheldrick, 2008)
;
_computing_publication_material
;
publCIF (Westrip, 2010)
;
_computing_structure_refinement
;
SHELXL2014 (Sheldrick, 2015)
;
_computing_structure_solution
;
SHELXS97 (Sheldrick, 2008)
;
_diffrn_ambient_temperature 173(2)
_diffrn_measured_fraction_theta_full 0.999
_diffrn_measured_fraction_theta_max 0.997
_diffrn_measurement_device_type 'Bruker SMART CCD area-detector'
_diffrn_measurement_method '\w scans'
_diffrn_radiation_monochromator graphite
_diffrn_radiation_source 'fine-focus sealed tube'
_diffrn_radiation_type MoK\a
_diffrn_radiation_wavelength 0.71073
_diffrn_reflns_av_R_equivalents 0.0609
_diffrn_reflns_limit_h_max 17
_diffrn_reflns_limit_h_min -13
_diffrn_reflns_limit_k_max 9
_diffrn_reflns_limit_k_min -9
_diffrn_reflns_limit_l_max 23
_diffrn_reflns_limit_l_min -20
_diffrn_reflns_number 10138
_diffrn_reflns_theta_full 25.242
_diffrn_reflns_theta_max 27.499
_diffrn_reflns_theta_min 2.293
_exptl_absorpt_coefficient_mu 2.442
_exptl_absorpt_correction_T_max 0.8353
_exptl_absorpt_correction_T_min 0.6818
_exptl_absorpt_correction_type integration
_exptl_absorpt_process_details
;
(SADABS; Bruker, 1998)
;
_exptl_crystal_colour green
_exptl_crystal_density_diffrn 1.945
_exptl_crystal_density_method 'not measured'
_exptl_crystal_description prism
_exptl_crystal_F_000 1056
_exptl_crystal_size_max 0.172
_exptl_crystal_size_mid 0.114
_exptl_crystal_size_min 0.114
_refine_diff_density_max 0.776
_refine_diff_density_min -0.255
_refine_ls_extinction_coef 0.0022(3)
_refine_ls_extinction_expression Fc^*^=kFc[1+0.001xFc^2^\l^3^/sin(2\q)]^-1/4^
_refine_ls_extinction_method
;
SHELXL2014 (Sheldrick, 2015)
;
_refine_ls_goodness_of_fit_ref 1.076
_refine_ls_hydrogen_treatment mixed
_refine_ls_matrix_type full
_refine_ls_number_parameters 145
_refine_ls_number_reflns 2027
_refine_ls_number_restraints 0
_refine_ls_restrained_S_all 1.076
_refine_ls_R_factor_all 0.0310
_refine_ls_R_factor_gt 0.0256
_refine_ls_shift/su_max 0.002
_refine_ls_shift/su_mean 0.000
_refine_ls_structure_factor_coef Fsqd
_refine_ls_weighting_details 'w=1/[\s^2^(Fo^2^)+(0.0279P)^2^+1.2918P] where P=(Fo^2^+2Fc^2^)/3'
_refine_ls_weighting_scheme calc
_refine_ls_wR_factor_gt 0.0674
_refine_ls_wR_factor_ref 0.0695
_reflns_number_gt 1768
_reflns_number_total 2027
_reflns_threshold_expression 'I > 2\s(I)'
_cod_data_source_file zl2645sup1.cif
_cod_data_source_block I
_cod_database_code 2241259
_shelx_space_group_comment
;
The symmetry employed for this shelxl refinement is uniquely defined
by the following loop, which should always be used as a source of
symmetry information in preference to the above space-group names.
They are only intended as comments.
;
_shelxl_version_number 2014/6

loop_
_space_group_symop_operation_xyz
'x, y, z'
'-x+1/2, -y, z+1/2'
'-x, y+1/2, -z+1/2'
'x+1/2, -y+1/2, -z'
'-x, -y, -z'
'x-1/2, y, -z-1/2'
'x, -y-1/2, z-1/2'
'-x-1/2, y-1/2, z'

loop_
_atom_site_type_symbol
_atom_site_label
_atom_site_fract_x
_atom_site_fract_y
_atom_site_fract_z
_atom_site_U_iso_or_equiv
_atom_site_adp_type
_atom_site_calc_flag
_atom_site_occupancy
Cu Cu1 0.44296(2) 0.24198(3) 0.59064(2) 0.01472(11) Uani d 1
O O1 0.47496(11) 0.27517(17) 0.48108(7) 0.0173(3) Uani d 1
O O2 0.46843(11) 0.50801(17) 0.59516(7) 0.0181(3) Uani d 1
N N1 0.60261(13) 0.1548(2) 0.60977(10) 0.0221(4) Uani d 1
N N2 0.65931(13) 0.2515(2) 0.57879(9) 0.0182(3) Uani d 1
N N3 0.71372(14) 0.3492(3) 0.54767(10) 0.0301(4) Uani d 1
N N4 0.39863(12) 0.23846(19) 0.69487(9) 0.0159(3) Uani d 1
N N5 0.36694(12) 0.3189(2) 0.81078(9) 0.0199(3) Uani d 1
H H5 0.3614 0.3858 0.8514 0.024 Uiso calc 1
N N6 0.37467(14) 0.0143(2) 0.56327(9) 0.0182(3) Uani d 1
H H6A 0.3427(19) 0.035(3) 0.5215(14) 0.025(6) Uiso d 1
H H6B 0.420(2) -0.065(4) 0.5489(14) 0.027(6) Uiso d 1
C C1 0.49805(13) 0.5671(2) 0.53301(10) 0.0156(4) Uani d 1
C C2 0.39970(14) 0.3740(3) 0.74353(10) 0.0187(4) Uani d 1
H H2A 0.4207 0.4926 0.7322 0.022 Uiso calc 1
C C3 0.34345(15) 0.1401(3) 0.80562(11) 0.0203(4) Uani d 1
H H3A 0.3182 0.0661 0.8447 0.024 Uiso calc 1
C C4 0.36342(14) 0.0895(2) 0.73347(10) 0.0164(4) Uani d 1
C C5 0.35239(15) -0.0881(2) 0.69514(11) 0.0187(4) Uani d 1
H H5A 0.3107 -0.1673 0.7268 0.022 Uiso calc 1
H H5B 0.4188 -0.1445 0.6903 0.022 Uiso calc 1
C C6 0.30567(14) -0.0729(3) 0.61751(11) 0.0188(4) Uani d 1
H H6C 0.2882 -0.1941 0.5990 0.023 Uiso calc 1
H H6D 0.2436 -0.0019 0.6210 0.023 Uiso calc 1

loop_
_atom_site_aniso_label
_atom_site_aniso_U_11
_atom_site_aniso_U_22
_atom_site_aniso_U_33
_atom_site_aniso_U_12
_atom_site_aniso_U_13
_atom_site_aniso_U_23
Cu1 0.01840(16) 0.01299(14) 0.01277(15) -0.00233(8) 0.00262(8) 0.00036(8)
O1 0.0229(7) 0.0142(6) 0.0148(6) -0.0025(5) 0.0022(5) 0.0010(5)
O2 0.0246(7) 0.0158(6) 0.0140(6) -0.0019(5) 0.0021(5) 0.0016(5)
N1 0.0205(9) 0.0218(8) 0.0240(8) 0.0025(7) 0.0006(7) 0.0050(7)
N2 0.0192(8) 0.0197(8) 0.0156(7) 0.0012(6) -0.0015(7) -0.0017(6)
N3 0.0320(10) 0.0341(10) 0.0243(9) -0.0096(8) 0.0050(8) -0.0009(8)
N4 0.0156(8) 0.0166(8) 0.0155(8) -0.0024(6) 0.0020(6) 0.0001(6)
N5 0.0212(8) 0.0242(8) 0.0143(8) 0.0004(7) 0.0006(7) -0.0039(6)
N6 0.0220(8) 0.0173(8) 0.0152(8) -0.0018(7) 0.0017(7) -0.0013(6)
C1 0.0149(8) 0.0159(9) 0.0158(9) 0.0004(7) -0.0012(7) 0.0006(7)
C2 0.0198(9) 0.0190(9) 0.0172(9) -0.0007(7) -0.0003(7) -0.0016(7)
C3 0.0199(9) 0.0235(10) 0.0174(9) 0.0007(7) 0.0014(7) 0.0041(7)
C4 0.0155(9) 0.0173(8) 0.0163(9) 0.0002(7) 0.0007(7) 0.0030(7)
C5 0.0213(10) 0.0144(8) 0.0204(9) 0.0000(7) 0.0028(7) 0.0031(7)
C6 0.0194(9) 0.0159(9) 0.0210(9) -0.0037(7) 0.0022(8) -0.0002(7)

loop_
_atom_type_symbol
_atom_type_description
_atom_type_scat_dispersion_real
_atom_type_scat_dispersion_imag
_atom_type_scat_source
C C 0.0033 0.0016 'International Tables Vol C Tables 4.2.6.8 and 6.1.1.4'
H H 0.0000 0.0000 'International Tables Vol C Tables 4.2.6.8 and 6.1.1.4'
N N 0.0061 0.0033 'International Tables Vol C Tables 4.2.6.8 and 6.1.1.4'
O O 0.0106 0.0060 'International Tables Vol C Tables 4.2.6.8 and 6.1.1.4'
Cu Cu 0.3201 1.2651 'International Tables Vol C Tables 4.2.6.8 and 6.1.1.4'

loop_
_geom_angle_atom_site_label_1
_geom_angle_atom_site_label_2
_geom_angle_atom_site_label_3
_geom_angle_site_symmetry_1
_geom_angle_site_symmetry_3
_geom_angle
N4 Cu1 N6 . . 94.58(7)
N4 Cu1 O1 . . 171.72(6)
N6 Cu1 O1 . . 88.11(6)
N4 Cu1 O2 . . 91.58(6)
N6 Cu1 O2 . . 158.12(7)
O1 Cu1 O2 . . 83.16(5)
N4 Cu1 N1 . . 98.24(6)
N6 Cu1 N1 . . 103.21(7)
O1 Cu1 N1 . . 88.73(6)
O2 Cu1 N1 . . 96.63(6)
C1 O1 Cu1 5_666 . 111.73(11)
C1 O2 Cu1 . . 111.40(11)
N2 N1 Cu1 . . 111.39(13)
N3 N2 N1 . . 178.6(2)
C2 N4 C4 . . 106.89(16)
C2 N4 Cu1 . . 127.24(13)
C4 N4 Cu1 . . 125.82(12)
C2 N5 C3 . . 108.30(16)
C2 N5 H5 . . 125.8
C3 N5 H5 . . 125.8
C6 N6 Cu1 . . 120.15(12)
C6 N6 H6A . . 108.7(16)
Cu1 N6 H6A . . 106.6(16)
C6 N6 H6B . . 108.9(16)
Cu1 N6 H6B . . 108.7(17)
H6A N6 H6B . . 102(2)
O2 C1 O1 . 5_666 126.59(17)
O2 C1 C1 . 5_666 116.9(2)
O1 C1 C1 5_666 5_666 116.48(19)
N4 C2 N5 . . 110.11(17)
N4 C2 H2A . . 124.9
N5 C2 H2A . . 124.9
C4 C3 N5 . . 106.62(16)
C4 C3 H3A . . 126.7
N5 C3 H3A . . 126.7
C3 C4 N4 . . 108.08(16)
C3 C4 C5 . . 130.79(17)
N4 C4 C5 . . 121.13(16)
C4 C5 C6 . . 112.82(16)
C4 C5 H5A . . 109.0
C6 C5 H5A . . 109.0
C4 C5 H5B . . 109.0
C6 C5 H5B . . 109.0
H5A C5 H5B . . 107.8
N6 C6 C5 . . 111.28(16)
N6 C6 H6C . . 109.4
C5 C6 H6C . . 109.4
N6 C6 H6D . . 109.4
C5 C6 H6D . . 109.4
H6C C6 H6D . . 108.0

loop_
_geom_bond_atom_site_label_1
_geom_bond_atom_site_label_2
_geom_bond_site_symmetry_2
_geom_bond_distance
Cu1 N4 . 1.9454(16)
Cu1 N6 . 1.9904(17)
Cu1 O1 . 2.0088(13)
Cu1 O2 . 2.0148(13)
Cu1 N1 . 2.2679(17)
O1 C1 5_666 1.257(2)
O2 C1 . 1.254(2)
N1 N2 . 1.185(2)
N2 N3 . 1.171(2)
N4 C2 . 1.330(2)
N4 C4 . 1.388(2)
N5 C2 . 1.338(2)
N5 C3 . 1.374(3)
N5 H5 . 0.8800
N6 C6 . 1.487(2)
N6 H6A . 0.87(3)
N6 H6B . 0.89(3)
C1 O1 5_666 1.257(2)
C1 C1 5_666 1.542(4)
C2 H2A . 0.9500
C3 C4 . 1.363(3)
C3 H3 . 0.9500
C4 C5 . 1.497(3)
C5 C6 . 1.520(3)
C5 H5A . 0.9900
C5 H5B . 0.9900
C6 H6C . 0.9900
C6 H6D . 0.9900

loop_
_geom_hbond_atom_site_label_D
_geom_hbond_atom_site_label_H
_geom_hbond_atom_site_label_A
_geom_hbond_site_symmetry_A
_geom_hbond_distance_DH
_geom_hbond_distance_HA
_geom_hbond_distance_DA
_geom_hbond_angle_DHA
N5 H5 N1 3_656 0.88 2.18 2.904(2) 139.8
N5 H5 N3 6_557 0.88 2.69 3.258(2) 123.5
N6 H6A N3 4_456 0.87(3) 2.29(3) 3.099(3) 154(2)
N6 H6B O1 5_656 0.89(3) 2.17(3) 3.061(2) 175(2)
C3 H3 N3 3_646 0.95 2.54 3.476(8) 168.6

_cod_database_fobs_code 2241259
